data_4302978
loop_
_publ_author_name
'Jinzhen Lu'
'David R. Turner'
'Lindsay P. Harding'
'Stuart R. Batten'

_publ_section_title
;
Heteroligand Molecular "Stirrups" Using Conformationally Flexible
Ditopic Pyridyl-Pyrazolyl Ligands
;
_journal_name_full 'Inorganic Chemistry'
_journal_page_first 7525
_journal_page_last 7527
_journal_paper_doi 10.1021/ic9010967
_journal_volume 48
_journal_year 2009
_chemical_formula_moiety 'C88 H80 N8 P4 Pd2, 4(C F3 O3 S)'
_chemical_formula_sum 'C92 H80 F12 N8 O12 P4 Pd2 S4'
_chemical_formula_weight 2182.56
_chemical_name_common '[Pd2(dppp)2(4,4'-bipy)(LmXy)].4(OTf)'
_chemical_name_systematic
;
 [Pd2(dppp)2(4,4'-bipy)(LmXy)].4(OTf)
;
_space_group_IT_number 29
_symmetry_cell_setting orthorhombic
_symmetry_space_group_name_Hall 'P 2c -2ac'
_symmetry_space_group_name_H-M 'P c a 21'
_atom_sites_solution_hydrogens geom
_atom_sites_solution_primary direct
_atom_sites_solution_secondary difmap
_audit_creation_method SHELXL-97
_cell_angle_alpha 90.00
_cell_angle_beta 90.00
_cell_angle_gamma 90.00
_cell_formula_units_Z 4
_cell_length_a 31.7475(8)
_cell_length_b 13.1008(4)
_cell_length_c 27.9322(9)
_cell_measurement_reflns_used 67263
_cell_measurement_temperature 123(1)
_cell_measurement_theta_max 25.00
_cell_measurement_theta_min 1.28
_cell_volume 11617.5(6)
_computing_cell_refinement 'DENZO-SMN (Otwinowski & Minor, 1997)'
_computing_data_collection 'Collect (Hooft, 1999)'
_computing_data_reduction 'DENZO-SMN (Otwinowski & Minor, 1997)'
_computing_molecular_graphics 'X-Seed (Barbour, 1999)'
_computing_publication_material 'CIFTAB (Sheldrick, 1997)'
_computing_structure_refinement 'SHELXL-97 (Sheldrick, 1997)'
_computing_structure_solution 'SHELXS-97 (Sheldrick, 1990)'
_diffrn_ambient_temperature 123(1)
_diffrn_measured_fraction_theta_full 0.991
_diffrn_measured_fraction_theta_max 0.991
_diffrn_measurement_device_type 'Nonius KappaCCD'
_diffrn_measurement_method 'phi and omega scans'
_diffrn_radiation_monochromator graphite
_diffrn_radiation_source 'fine-focus sealed tube'
_diffrn_radiation_type MoK\a
_diffrn_radiation_wavelength 0.71073
_diffrn_reflns_av_R_equivalents 0.1390
_diffrn_reflns_av_sigmaI/netI 0.1320
_diffrn_reflns_limit_h_max 37
_diffrn_reflns_limit_h_min -35
_diffrn_reflns_limit_k_max 15
_diffrn_reflns_limit_k_min -15
_diffrn_reflns_limit_l_max 30
_diffrn_reflns_limit_l_min -33
_diffrn_reflns_number 67263
_diffrn_reflns_theta_full 25.00
_diffrn_reflns_theta_max 25.00
_diffrn_reflns_theta_min 1.28
_exptl_absorpt_coefficient_mu 0.508
_exptl_absorpt_correction_T_max 0.9509
_exptl_absorpt_correction_T_min 0.9052
_exptl_absorpt_correction_type empirical
_exptl_absorpt_process_details SORTAV
_exptl_crystal_colour colourless
_exptl_crystal_density_diffrn 1.248
_exptl_crystal_density_method 'not measured'
_exptl_crystal_description block
_exptl_crystal_F_000 4432
_exptl_crystal_size_max 0.20
_exptl_crystal_size_mid 0.17
_exptl_crystal_size_min 0.10
_platon_squeeze_details
;
 Microanalytical data is consistent with refined molecular formulation.
 Electron density in void space is therefore assigned to volatile species.
;
_refine_diff_density_max 1.193
_refine_diff_density_min -0.649
_refine_diff_density_rms 0.122
_refine_ls_abs_structure_details 'Flack H D (1983), Acta Cryst. A39, 876-881'
_refine_ls_abs_structure_Flack 0.00(0)
_refine_ls_extinction_method none
_refine_ls_goodness_of_fit_ref 0.830
_refine_ls_hydrogen_treatment constr
_refine_ls_matrix_type full
_refine_ls_number_parameters 1183
_refine_ls_number_reflns 19362
_refine_ls_number_restraints 133
_refine_ls_restrained_S_all 0.831
_refine_ls_R_factor_all 0.1405
_refine_ls_R_factor_gt 0.0920
_refine_ls_shift/su_max 0.000
_refine_ls_shift/su_mean 0.000
_refine_ls_structure_factor_coef Fsqd
_refine_ls_weighting_details 'calc w=1/[\s^2^(Fo^2^)+(0.2000P)^2^+0.0000P] where P=(Fo^2^+2Fc^2^)/3'
_refine_ls_weighting_scheme calc
_refine_ls_wR_factor_gt 0.2300
_refine_ls_wR_factor_ref 0.2651
_reflns_number_gt 12236
_reflns_number_total 19362
_reflns_threshold_expression >2sigma(I)
_cod_data_source_file ic9010967_si_002_1.cif
_cod_data_source_block jl549b
_cod_depositor_comments
;
The following automatic conversions were performed:
'_exptl_absorpt_correction_type' value 'Empirical' changed to 'empirical'
according to '/home/saulius/struct/CIF-dictionaries/cif_core.dic'
dictionary named 'cif_core.dic' version 2.4.1 from 2010-06-29.

Automatic conversion script
Id: cif_fix_enum 1527 2010-12-29 10:47:43Z saulius 
;
_cod_database_code 4302978

loop_
_symmetry_equiv_pos_as_xyz
'x, y, z'
'-x, -y, z+1/2'
'-x+1/2, y, z+1/2'
'x+1/2, -y, z'

loop_
_atom_site_label
_atom_site_type_symbol
_atom_site_fract_x
_atom_site_fract_y
_atom_site_fract_z
_atom_site_U_iso_or_equiv
_atom_site_adp_type
_atom_site_occupancy
_atom_site_symmetry_multiplicity
_atom_site_calc_flag
_atom_site_refinement_flags
_atom_site_disorder_assembly
_atom_site_disorder_group
Pd1 Pd 0.71643(3) 0.23830(5) 0.86626(4) 0.0341(2) Uani 1 1 d . . .
Pd2 Pd 0.42999(3) 0.30360(7) 0.63501(3) 0.0393(2) Uani 1 1 d . . .
P1 P 0.76402(11) 0.2473(2) 0.92649(13) 0.0446(8) Uani 1 1 d . . .
P2 P 0.75129(11) 0.1051(2) 0.83220(11) 0.0380(7) Uani 1 1 d . . .
P3 P 0.36870(11) 0.3294(2) 0.59595(13) 0.0418(8) Uani 1 1 d . . .
P4 P 0.44284(12) 0.1583(3) 0.59364(13) 0.0495(9) Uani 1 1 d . . .
N1 N 0.6829(3) 0.3664(6) 0.8895(3) 0.028(2) Uani 1 1 d . . .
N2 N 0.6154(4) 0.7188(8) 0.8961(5) 0.061(3) Uani 1 1 d . . .
N3 N 0.5796(4) 0.7775(8) 0.9062(5) 0.053(3) Uani 1 1 d . . .
N4 N 0.4566(4) 0.8733(7) 0.7596(4) 0.045(3) Uani 1 1 d . . .
N5 N 0.4589(4) 0.7918(8) 0.7307(4) 0.051(3) Uani 1 1 d . . .
N6 N 0.4241(3) 0.4423(7) 0.6726(3) 0.038(2) Uani 1 1 d . . .
N7 N 0.6690(3) 0.2292(6) 0.8140(3) 0.030(2) Uani 1 1 d . . .
N8 N 0.4849(3) 0.2813(8) 0.6753(3) 0.039(2) Uani 1 1 d . . .
C1 C 0.6924(3) 0.4595(7) 0.8746(5) 0.041(3) Uani 1 1 d . . .
H1 H 0.7190 0.4679 0.8594 0.050 Uiso 1 1 calc R . .
C2 C 0.6677(4) 0.5452(11) 0.8787(5) 0.054(4) Uani 1 1 d . . .
H2 H 0.6758 0.6082 0.8647 0.065 Uiso 1 1 calc R . .
C3 C 0.6301(4) 0.5358(9) 0.9044(5) 0.043(3) Uani 1 1 d . . .
C4 C 0.6203(4) 0.4434(9) 0.9234(4) 0.046(3) Uani 1 1 d . . .
H4 H 0.5957 0.4357 0.9423 0.055 Uiso 1 1 calc R . .
C5 C 0.6463(4) 0.3603(9) 0.9150(4) 0.041(3) Uani 1 1 d . . .
H5 H 0.6383 0.2959 0.9277 0.049 Uiso 1 1 calc R . .
C6 C 0.6026(5) 0.6241(10) 0.9103(5) 0.054(4) Uani 1 1 d . . .
C7 C 0.5581(6) 0.6240(11) 0.9269(5) 0.064(4) Uani 1 1 d . . .
H7 H 0.5418 0.5684 0.9383 0.077 Uiso 1 1 calc R . .
C8 C 0.5470(5) 0.7207(10) 0.9216(5) 0.058(4) Uani 1 1 d . . .
H8 H 0.5196 0.7465 0.9278 0.070 Uiso 1 1 calc R . .
C9 C 0.5815(6) 0.8823(12) 0.8929(7) 0.077(5) Uani 1 1 d . . .
H9A H 0.6093 0.9106 0.9019 0.092 Uiso 1 1 calc R . .
H9B H 0.5596 0.9207 0.9106 0.092 Uiso 1 1 calc R . .
C10 C 0.5746(5) 0.8961(10) 0.8382(6) 0.061(4) Uani 1 1 d . . .
C11 C 0.6078(7) 0.8797(10) 0.8032(10) 0.102(8) Uani 1 1 d . . .
H11 H 0.6357 0.8682 0.8140 0.122 Uiso 1 1 calc R . .
C12 C 0.5999(6) 0.8805(13) 0.7575(8) 0.084(6) Uani 1 1 d . . .
H12 H 0.6212 0.8593 0.7357 0.100 Uiso 1 1 calc R . .
C13 C 0.5628(7) 0.9101(14) 0.7408(8) 0.095(7) Uani 1 1 d . . .
H13 H 0.5584 0.9148 0.7072 0.114 Uiso 1 1 calc R . .
C14 C 0.5279(5) 0.9363(10) 0.7747(6) 0.057(4) Uani 1 1 d . . .
C15 C 0.5365(5) 0.9274(10) 0.8217(6) 0.059(4) Uani 1 1 d . . .
H15 H 0.5151 0.9438 0.8442 0.071 Uiso 1 1 calc R . .
C16 C 0.4844(5) 0.9606(9) 0.7555(5) 0.054(4) Uani 1 1 d . . .
H16A H 0.4723 1.0187 0.7736 0.065 Uiso 1 1 calc R . .
H16B H 0.4865 0.9811 0.7215 0.065 Uiso 1 1 calc R . .
C17 C 0.4291(5) 0.8550(10) 0.7919(7) 0.064(4) Uani 1 1 d . . .
H17 H 0.4220 0.9015 0.8167 0.076 Uiso 1 1 calc R . .
C18 C 0.4115(5) 0.7622(10) 0.7869(5) 0.052(4) Uani 1 1 d . . .
H18 H 0.3905 0.7296 0.8057 0.062 Uiso 1 1 calc R . .
C19 C 0.4325(4) 0.7273(9) 0.7462(5) 0.041(3) Uani 1 1 d . . .
C20 C 0.4308(3) 0.6253(9) 0.7222(5) 0.040(3) Uani 1 1 d . . .
C21 C 0.4445(5) 0.6149(10) 0.6735(4) 0.053(4) Uani 1 1 d . . .
H21 H 0.4560 0.6719 0.6571 0.063 Uiso 1 1 calc R . .
C22 C 0.4409(4) 0.5230(10) 0.6508(5) 0.051(4) Uani 1 1 d . . .
H22 H 0.4506 0.5166 0.6187 0.061 Uiso 1 1 calc R . .
C23 C 0.4109(4) 0.4479(9) 0.7192(4) 0.041(3) Uani 1 1 d . . .
H23 H 0.3997 0.3894 0.7348 0.050 Uiso 1 1 calc R . .
C24 C 0.4139(4) 0.5375(9) 0.7427(4) 0.041(3) Uani 1 1 d . . .
H24 H 0.4039 0.5410 0.7747 0.049 Uiso 1 1 calc R . .
C25 C 0.6351(4) 0.1688(9) 0.8240(4) 0.048(3) Uani 1 1 d . . .
H25 H 0.6358 0.1223 0.8501 0.057 Uiso 1 1 calc R . .
C26 C 0.5998(4) 0.1767(10) 0.7953(5) 0.050(3) Uani 1 1 d . . .
H26 H 0.5764 0.1341 0.8024 0.060 Uiso 1 1 calc R . .
C27 C 0.5965(4) 0.2414(7) 0.7577(4) 0.029(2) Uani 1 1 d . . .
C28 C 0.6335(4) 0.2994(9) 0.7468(5) 0.046(3) Uani 1 1 d . . .
H28 H 0.6341 0.3423 0.7194 0.055 Uiso 1 1 calc R . .
C29 C 0.6691(4) 0.2928(8) 0.7768(5) 0.044(3) Uani 1 1 d . . .
H29 H 0.6932 0.3338 0.7705 0.052 Uiso 1 1 calc R . .
C30 C 0.4852(4) 0.2357(9) 0.7176(4) 0.037(3) Uani 1 1 d . . .
H30 H 0.4593 0.2094 0.7293 0.044 Uiso 1 1 calc R . .
C31 C 0.5196(4) 0.2238(9) 0.7451(5) 0.046(3) Uani 1 1 d . . .
H31 H 0.5176 0.1918 0.7756 0.055 Uiso 1 1 calc R . .
C32 C 0.5591(4) 0.2600(8) 0.7280(4) 0.038(3) Uani 1 1 d . . .
C33 C 0.5595(4) 0.3063(10) 0.6827(4) 0.044(3) Uani 1 1 d . . .
H33 H 0.5849 0.3316 0.6693 0.053 Uiso 1 1 calc R . .
C34 C 0.5225(4) 0.3143(11) 0.6583(5) 0.051(4) Uani 1 1 d . . .
H34 H 0.5231 0.3449 0.6275 0.061 Uiso 1 1 calc R . .
C35 C 0.8192(4) 0.2244(10) 0.9119(7) 0.066(5) Uani 1 1 d . . .
H35A H 0.8295 0.2794 0.8907 0.079 Uiso 1 1 calc R . .
H35B H 0.8362 0.2256 0.9416 0.079 Uiso 1 1 calc R . .
C36 C 0.8247(4) 0.1165(10) 0.8859(5) 0.055(4) Uani 1 1 d . . .
H36A H 0.8550 0.0981 0.8856 0.066 Uiso 1 1 calc R . .
H36B H 0.8096 0.0637 0.9045 0.066 Uiso 1 1 calc R . .
C37 C 0.8077(4) 0.1171(10) 0.8332(5) 0.054(4) Uani 1 1 d . . .
H37A H 0.8204 0.0598 0.8152 0.064 Uiso 1 1 calc R . .
H37B H 0.8160 0.1816 0.8173 0.064 Uiso 1 1 calc R . .
C38 C 0.7491(4) 0.1628(7) 0.9757(3) 0.068(4) Uani 1 1 d G . .
C39 C 0.7067(3) 0.1547(6) 0.9872(3) 0.070(5) Uani 1 1 d G . .
H39 H 0.6862 0.1908 0.9691 0.084 Uiso 1 1 calc R . .
C40 C 0.6941(3) 0.0937(7) 1.0254(4) 0.073(5) Uani 1 1 d G . .
H40 H 0.6651 0.0882 1.0333 0.088 Uiso 1 1 calc R . .
C41 C 0.7240(4) 0.0408(8) 1.0519(3) 0.093(6) Uani 1 1 d GU . .
H41 H 0.7154 -0.0009 1.0780 0.112 Uiso 1 1 calc R . .
C42 C 0.7665(4) 0.0489(9) 1.0404(4) 0.107(7) Uani 1 1 d GU . .
H42 H 0.7869 0.0127 1.0585 0.129 Uiso 1 1 calc R . .
C43 C 0.7790(3) 0.1099(8) 1.0022(4) 0.095(7) Uani 1 1 d G . .
H43 H 0.8080 0.1154 0.9943 0.113 Uiso 1 1 calc R . .
C44 C 0.7653(4) 0.3755(9) 0.9506(4) 0.036(3) Uani 1 1 d . . .
C45 C 0.7859(5) 0.4503(10) 0.9282(6) 0.060(4) Uani 1 1 d . . .
H45 H 0.8010 0.4343 0.8999 0.072 Uiso 1 1 calc R . .
C46 C 0.7863(6) 0.5500(12) 0.9443(7) 0.080(5) Uani 1 1 d . . .
H46 H 0.8012 0.6021 0.9278 0.096 Uiso 1 1 calc R . .
C47 C 0.7631(4) 0.5711(13) 0.9873(6) 0.059(4) Uani 1 1 d . . .
H47 H 0.7613 0.6391 0.9991 0.071 Uiso 1 1 calc R . .
C48 C 0.7438(6) 0.4950(13) 1.0109(6) 0.072(5) Uani 1 1 d . . .
H48 H 0.7288 0.5088 1.0396 0.086 Uiso 1 1 calc R . .
C49 C 0.7459(4) 0.3979(12) 0.9937(6) 0.060(4) Uani 1 1 d . . .
H49 H 0.7337 0.3441 1.0118 0.072 Uiso 1 1 calc R . .
C50 C 0.7375(4) 0.0950(10) 0.7689(5) 0.047(3) Uani 1 1 d . . .
C51 C 0.7026(4) 0.0402(9) 0.7551(4) 0.044(3) Uani 1 1 d . . .
H51 H 0.6875 0.0026 0.7786 0.053 Uiso 1 1 calc R . .
C52 C 0.6889(5) 0.0382(10) 0.7088(6) 0.061(4) Uani 1 1 d . . .
H52 H 0.6633 0.0043 0.7012 0.073 Uiso 1 1 calc R . .
C53 C 0.7116(5) 0.0842(12) 0.6733(5) 0.062(4) Uani 1 1 d . . .
H53 H 0.7035 0.0798 0.6406 0.074 Uiso 1 1 calc R . .
C54 C 0.7482(6) 0.1391(11) 0.6880(6) 0.073(5) Uani 1 1 d . . .
H54 H 0.7643 0.1732 0.6642 0.088 Uiso 1 1 calc R . .
C55 C 0.7616(5) 0.1454(10) 0.7359(6) 0.062(4) Uani 1 1 d . . .
H55 H 0.7861 0.1825 0.7448 0.074 Uiso 1 1 calc R . .
C56 C 0.7392(3) -0.0169(4) 0.8599(3) 0.044(3) Uani 1 1 d G . .
C57 C 0.7091(3) -0.0211(5) 0.8961(3) 0.044(3) Uani 1 1 d G . .
H57 H 0.6949 0.0392 0.9057 0.053 Uiso 1 1 calc R . .
C58 C 0.7000(3) -0.1136(6) 0.9181(3) 0.061(4) Uani 1 1 d G . .
H58 H 0.6794 -0.1165 0.9428 0.073 Uiso 1 1 calc R . .
C59 C 0.7209(3) -0.2019(5) 0.9040(4) 0.071(5) Uani 1 1 d G . .
H59 H 0.7146 -0.2651 0.9191 0.085 Uiso 1 1 calc R . .
C60 C 0.7509(3) -0.1976(5) 0.8678(4) 0.077(5) Uani 1 1 d G . .
H60 H 0.7652 -0.2579 0.8582 0.092 Uiso 1 1 calc R . .
C61 C 0.7600(3) -0.1051(6) 0.8458(3) 0.060(4) Uani 1 1 d G . .
H61 H 0.7806 -0.1022 0.8211 0.072 Uiso 1 1 calc R . .
C62 C 0.3702(6) 0.2915(13) 0.5321(5) 0.066(4) Uani 1 1 d . . .
H62A H 0.3429 0.3097 0.5170 0.080 Uiso 1 1 calc R . .
H62B H 0.3925 0.3309 0.5157 0.080 Uiso 1 1 calc R . .
C63 C 0.3783(5) 0.1774(11) 0.5245(5) 0.062(4) Uani 1 1 d . . .
H63A H 0.3620 0.1370 0.5480 0.074 Uiso 1 1 calc R . .
H63B H 0.3693 0.1570 0.4919 0.074 Uiso 1 1 calc R . .
C64 C 0.4247(5) 0.1579(12) 0.5307(5) 0.062(4) Uani 1 1 d . . .
H64A H 0.4405 0.2107 0.5128 0.074 Uiso 1 1 calc R . .
H64B H 0.4316 0.0909 0.5163 0.074 Uiso 1 1 calc R . .
C65 C 0.4987(5) 0.1360(12) 0.5881(6) 0.068(4) Uani 1 1 d . . .
C66 C 0.5255(6) 0.1938(12) 0.5558(7) 0.079(5) Uani 1 1 d . . .
H66 H 0.5132 0.2412 0.5342 0.094 Uiso 1 1 calc R . .
C67 C 0.5671(6) 0.181(2) 0.5562(8) 0.103(8) Uani 1 1 d . . .
H67 H 0.5836 0.2217 0.5352 0.124 Uiso 1 1 calc R . .
C68 C 0.5863(8) 0.1174(17) 0.5833(7) 0.113(9) Uani 1 1 d . . .
H68 H 0.6160 0.1097 0.5812 0.136 Uiso 1 1 calc R . .
C69 C 0.5620(7) 0.0558(16) 0.6180(8) 0.105(8) Uani 1 1 d . . .
H69 H 0.5759 0.0115 0.6398 0.126 Uiso 1 1 calc R . .
C70 C 0.5185(6) 0.0642(14) 0.6179(5) 0.074(5) Uani 1 1 d . . .
H70 H 0.5020 0.0215 0.6381 0.088 Uiso 1 1 calc R . .
C71 C 0.4203(5) 0.0462(11) 0.6203(4) 0.052(4) Uani 1 1 d . . .
C72 C 0.4200(6) -0.0465(12) 0.5955(5) 0.071(5) Uani 1 1 d . . .
H72 H 0.4329 -0.0527 0.5650 0.085 Uiso 1 1 calc R . .
C73 C 0.3990(6) -0.1342(12) 0.6181(7) 0.076(5) Uani 1 1 d . . .
H73 H 0.3969 -0.1971 0.6014 0.091 Uiso 1 1 calc R . .
C74 C 0.3828(6) -0.1256(11) 0.6629(7) 0.078(6) Uani 1 1 d . . .
H74 H 0.3723 -0.1843 0.6790 0.093 Uiso 1 1 calc R . .
C75 C 0.3815(5) -0.0354(10) 0.6843(6) 0.060(4) Uani 1 1 d . . .
H75 H 0.3676 -0.0296 0.7142 0.072 Uiso 1 1 calc R . .
C76 C 0.4001(4) 0.0523(11) 0.6642(5) 0.056(4) Uani 1 1 d . . .
H76 H 0.3988 0.1156 0.6807 0.068 Uiso 1 1 calc R . .
C77 C 0.3247(4) 0.2615(9) 0.6267(8) 0.073(6) Uani 1 1 d . . .
C78 C 0.2865(5) 0.2401(13) 0.5978(10) 0.090(6) Uani 1 1 d . . .
H78 H 0.2850 0.2562 0.5647 0.108 Uiso 1 1 calc R . .
C79 C 0.2545(9) 0.1968(18) 0.6214(11) 0.114(9) Uani 1 1 d . . .
H79 H 0.2296 0.1803 0.6042 0.137 Uiso 1 1 calc R . .
C80 C 0.2560(9) 0.1767(18) 0.6667(17) 0.171(19) Uani 1 1 d . . .
H80 H 0.2315 0.1493 0.6814 0.205 Uiso 1 1 calc R . .
C81 C 0.2938(9) 0.1938(14) 0.6970(10) 0.120(9) Uani 1 1 d . . .
H81 H 0.2946 0.1732 0.7296 0.144 Uiso 1 1 calc R . .
C82 C 0.3279(5) 0.2417(12) 0.6751(6) 0.063(4) Uani 1 1 d . . .
H82 H 0.3524 0.2600 0.6927 0.076 Uiso 1 1 calc R . .
C83 C 0.3523(4) 0.4664(10) 0.5950(6) 0.057(4) Uani 1 1 d . . .
C84 C 0.3253(5) 0.5009(9) 0.6287(5) 0.054(4) Uani 1 1 d . . .
H84 H 0.3148 0.4558 0.6525 0.065 Uiso 1 1 calc R . .
C85 C 0.3129(5) 0.6028(10) 0.6283(5) 0.064(4) Uani 1 1 d . . .
H85 H 0.2943 0.6290 0.6519 0.077 Uiso 1 1 calc R . .
C86 C 0.3288(5) 0.6656(11) 0.5918(6) 0.060(4) Uani 1 1 d . . .
H86 H 0.3202 0.7350 0.5902 0.071 Uiso 1 1 calc R . .
C87 C 0.3575(5) 0.6271(10) 0.5571(5) 0.056(4) Uani 1 1 d . . .
H87 H 0.3686 0.6691 0.5324 0.067 Uiso 1 1 calc R . .
C88 C 0.3678(5) 0.5307(11) 0.5610(5) 0.061(4) Uani 1 1 d . . .
H88 H 0.3875 0.5038 0.5386 0.074 Uiso 1 1 calc R . .
S2 S 0.39527(15) 0.1612(3) 0.81009(15) 0.0673(12) Uani 1 1 d D . .
O4 O 0.3656(5) 0.0884(9) 0.8227(6) 0.152(8) Uani 1 1 d D . .
O5 O 0.4387(4) 0.1272(13) 0.8185(5) 0.122(6) Uani 1 1 d D . .
O6 O 0.3900(4) 0.2106(8) 0.7657(3) 0.073(3) Uani 1 1 d D . .
C90 C 0.3904(6) 0.2630(10) 0.8514(6) 0.094(7) Uani 1 1 d D . .
F4 F 0.3981(8) 0.2374(15) 0.8978(5) 0.237(12) Uani 1 1 d D . .
F5 F 0.4126(6) 0.3427(10) 0.8409(6) 0.175(7) Uani 1 1 d D . .
F6 F 0.3490(4) 0.2965(8) 0.8499(5) 0.134(5) Uani 1 1 d D . .
S1 S 0.57549(18) 0.1312(3) 0.95580(19) 0.0887(15) Uani 1 1 d D . .
O1 O 0.5524(3) 0.0514(7) 0.9751(4) 0.069(3) Uani 1 1 d D . .
O2 O 0.5884(5) 0.2094(9) 0.9895(4) 0.103(5) Uani 1 1 d D . .
O3 O 0.6105(4) 0.1074(9) 0.9261(4) 0.101(5) Uani 1 1 d D . .
C89 C 0.5404(6) 0.1937(10) 0.9163(5) 0.154(15) Uani 1 1 d D . .
F1 F 0.5037(5) 0.2251(13) 0.9392(5) 0.147(6) Uani 1 1 d D . .
F2 F 0.5546(4) 0.2733(8) 0.8945(4) 0.116(4) Uani 1 1 d D . .
F3 F 0.5280(4) 0.1258(9) 0.8806(4) 0.118(4) Uani 1 1 d D . .
S3 S 0.4968(2) 0.5318(5) 1.0334(2) 0.124(2) Uani 1 1 d D . .
O7 O 0.5352(3) 0.5829(9) 1.0474(3) 0.082(3) Uani 1 1 d D . .
O8 O 0.4666(5) 0.5229(12) 1.0729(4) 0.147(8) Uani 1 1 d D . .
O9 O 0.4806(4) 0.5769(11) 0.9922(4) 0.101(4) Uani 1 1 d D . .
C91 C 0.5054(6) 0.4018(13) 1.0226(7) 0.142(12) Uani 1 1 d D . .
F7 F 0.5220(6) 0.3470(13) 1.0606(6) 0.194(8) Uani 1 1 d D . .
F8 F 0.4720(6) 0.3524(18) 1.0086(8) 0.251(13) Uani 1 1 d D . .
F9 F 0.5347(6) 0.4052(15) 0.9860(6) 0.203(9) Uani 1 1 d D . .
S4 S 0.30152(16) 0.5985(3) 0.78450(17) 0.0811(15) Uani 1 1 d D . .
O10 O 0.2661(3) 0.6400(7) 0.8069(4) 0.061(3) Uani 1 1 d D . .
O11 O 0.3354(4) 0.5794(13) 0.8222(4) 0.110(5) Uani 1 1 d D . .
O12 O 0.3208(3) 0.6414(7) 0.7452(3) 0.060(3) Uani 1 1 d D . .
C92 C 0.2907(5) 0.4697(11) 0.7704(6) 0.089(6) Uani 1 1 d DU . .
F10 F 0.2715(4) 0.4212(7) 0.8086(4) 0.104(4) Uani 1 1 d D . .
F11 F 0.3205(3) 0.4147(6) 0.7549(4) 0.103(4) Uani 1 1 d D . .
F12 F 0.2607(5) 0.4711(13) 0.7335(6) 0.188(8) Uani 1 1 d D . .

loop_
_atom_site_aniso_label
_atom_site_aniso_U_11
_atom_site_aniso_U_22
_atom_site_aniso_U_33
_atom_site_aniso_U_23
_atom_site_aniso_U_13
_atom_site_aniso_U_12
Pd1 0.0415(5) 0.0251(4) 0.0356(5) -0.0002(4) -0.0031(4) 0.0038(4)
Pd2 0.0480(5) 0.0433(5) 0.0267(5) -0.0034(4) -0.0060(4) 0.0023(5)
P1 0.052(2) 0.0325(16) 0.049(2) -0.0109(14) -0.0172(16) 0.0094(15)
P2 0.0470(19) 0.0279(15) 0.0391(19) -0.0033(13) 0.0072(14) 0.0048(14)
P3 0.049(2) 0.0363(16) 0.041(2) -0.0013(14) -0.0116(15) -0.0024(15)
P4 0.063(2) 0.0483(19) 0.037(2) -0.0059(15) -0.0004(16) 0.0121(18)
N1 0.031(5) 0.029(5) 0.023(5) -0.001(4) 0.004(4) -0.006(4)
N2 0.073(8) 0.033(6) 0.077(9) -0.002(6) -0.032(7) -0.001(6)
N3 0.048(7) 0.029(5) 0.082(9) -0.025(5) -0.011(6) 0.026(5)
N4 0.066(7) 0.021(5) 0.049(7) 0.014(5) -0.006(6) -0.009(5)
N5 0.072(8) 0.035(6) 0.045(7) -0.001(5) -0.014(6) -0.029(6)
N6 0.057(7) 0.024(5) 0.035(6) -0.003(4) -0.004(5) 0.002(5)
N7 0.045(6) 0.014(4) 0.031(5) 0.010(4) -0.002(4) 0.006(4)
N8 0.045(6) 0.046(6) 0.028(6) 0.008(4) -0.007(4) 0.001(5)
C1 0.009(5) 0.026(5) 0.090(10) -0.023(6) -0.011(6) 0.004(4)
C2 0.062(9) 0.056(8) 0.045(9) -0.014(6) -0.012(6) 0.008(7)
C3 0.034(7) 0.050(7) 0.045(8) -0.017(6) -0.006(6) 0.016(6)
C4 0.068(9) 0.035(7) 0.034(7) -0.001(5) -0.012(6) 0.016(6)
C5 0.065(9) 0.035(6) 0.022(7) 0.007(5) -0.012(6) -0.016(6)
C6 0.081(11) 0.039(7) 0.043(8) -0.009(6) -0.035(8) 0.010(7)
C7 0.102(13) 0.052(9) 0.040(9) 0.000(7) -0.007(8) 0.023(9)
C8 0.077(11) 0.046(8) 0.052(9) -0.024(7) -0.030(8) 0.016(8)
C9 0.085(12) 0.051(9) 0.095(14) -0.027(9) -0.026(10) 0.012(9)
C10 0.068(11) 0.030(7) 0.085(12) -0.013(7) 0.028(9) 0.002(7)
C11 0.113(16) 0.022(7) 0.17(2) 0.043(11) -0.033(16) -0.021(9)
C12 0.074(12) 0.070(11) 0.106(17) 0.053(11) -0.003(11) 0.019(9)
C13 0.126(18) 0.071(12) 0.089(14) 0.007(10) 0.035(13) -0.034(13)
C14 0.071(10) 0.034(7) 0.067(11) 0.014(7) -0.010(8) -0.012(7)
C15 0.063(10) 0.035(7) 0.079(12) -0.002(7) -0.017(8) 0.008(7)
C16 0.083(11) 0.025(6) 0.055(9) 0.005(6) -0.029(8) -0.007(7)
C17 0.075(11) 0.025(7) 0.092(13) -0.004(7) 0.002(9) 0.014(7)
C18 0.060(9) 0.053(8) 0.042(8) -0.035(6) -0.004(6) 0.024(7)
C19 0.049(8) 0.025(6) 0.048(8) 0.013(5) -0.009(6) -0.008(6)
C20 0.016(6) 0.037(6) 0.068(9) 0.013(6) -0.006(5) 0.003(5)
C21 0.087(11) 0.046(7) 0.025(7) 0.011(6) -0.011(6) -0.013(7)
C22 0.040(8) 0.047(7) 0.066(10) -0.024(7) 0.000(6) -0.014(6)
C23 0.069(9) 0.037(6) 0.017(6) 0.007(5) 0.010(6) 0.005(6)
C24 0.059(8) 0.042(7) 0.021(6) 0.005(5) 0.018(5) 0.010(6)
C25 0.072(9) 0.039(7) 0.032(7) 0.015(5) -0.023(6) -0.010(7)
C26 0.060(9) 0.056(8) 0.034(8) -0.001(6) 0.004(6) -0.032(7)
C27 0.047(7) 0.012(5) 0.028(6) -0.006(4) 0.003(5) 0.005(5)
C28 0.038(7) 0.043(7) 0.056(9) 0.008(6) 0.000(6) 0.011(6)
C29 0.053(8) 0.027(6) 0.052(8) -0.010(6) -0.008(6) -0.017(6)
C30 0.028(6) 0.056(7) 0.026(7) 0.010(5) 0.005(5) 0.002(6)
C31 0.063(9) 0.027(6) 0.047(8) -0.007(5) -0.004(7) -0.002(6)
C32 0.062(8) 0.030(6) 0.021(6) 0.010(5) 0.006(5) 0.012(6)
C33 0.040(7) 0.059(8) 0.033(7) -0.002(6) 0.002(5) -0.020(6)
C34 0.046(8) 0.071(9) 0.037(8) 0.029(7) 0.014(6) 0.008(7)
C35 0.037(8) 0.050(8) 0.111(14) -0.027(8) -0.037(8) 0.002(7)
C36 0.051(8) 0.045(7) 0.068(10) -0.027(7) -0.002(7) 0.022(7)
C37 0.063(9) 0.039(7) 0.060(9) -0.023(6) 0.011(7) 0.015(7)
C38 0.102(13) 0.045(8) 0.056(11) -0.009(7) -0.021(9) -0.002(9)
C39 0.146(17) 0.038(7) 0.027(8) 0.005(6) -0.012(9) -0.013(9)
C40 0.150(16) 0.029(7) 0.039(9) 0.006(6) 0.019(9) 0.003(9)
C41 0.093(6) 0.093(6) 0.093(6) 0.0001(10) -0.0001(10) 0.0002(10)
C42 0.108(7) 0.107(7) 0.107(7) -0.0001(10) -0.0004(10) 0.0001(10)
C43 0.19(2) 0.058(10) 0.034(9) -0.003(7) -0.049(11) 0.033(12)
C44 0.025(6) 0.049(7) 0.035(7) -0.006(6) 0.004(5) 0.001(6)
C45 0.066(10) 0.038(7) 0.077(11) 0.007(7) 0.043(8) 0.014(7)
C46 0.093(13) 0.045(9) 0.101(15) 0.014(9) 0.003(11) -0.008(9)
C47 0.046(8) 0.067(10) 0.065(10) -0.033(8) -0.006(7) 0.031(8)
C48 0.078(12) 0.069(11) 0.069(12) -0.017(9) 0.017(9) 0.014(10)
C49 0.046(8) 0.063(9) 0.071(11) 0.014(8) -0.006(7) 0.021(7)
C50 0.048(8) 0.049(7) 0.044(8) -0.015(6) 0.008(6) -0.010(7)
C51 0.054(8) 0.048(7) 0.029(7) -0.002(6) 0.005(6) 0.001(6)
C52 0.072(10) 0.034(7) 0.077(12) -0.025(7) -0.026(9) 0.028(7)
C53 0.093(12) 0.070(10) 0.023(8) -0.003(7) 0.004(7) -0.006(9)
C54 0.100(13) 0.059(9) 0.061(11) 0.006(8) 0.017(9) -0.031(10)
C55 0.074(11) 0.038(8) 0.073(12) -0.005(7) 0.005(8) -0.014(8)
C56 0.036(7) 0.039(6) 0.058(9) 0.008(6) -0.003(6) 0.003(5)
C57 0.057(8) 0.035(6) 0.039(8) 0.006(5) 0.013(6) 0.007(6)
C58 0.072(10) 0.053(9) 0.058(10) -0.009(7) 0.006(7) -0.030(8)
C59 0.071(11) 0.048(9) 0.093(13) 0.025(9) 0.007(9) -0.020(8)
C60 0.093(12) 0.020(6) 0.117(15) 0.008(8) -0.022(13) 0.016(7)
C61 0.060(9) 0.049(8) 0.070(10) 0.000(7) 0.023(7) 0.009(7)
C62 0.094(12) 0.089(11) 0.016(7) -0.009(7) -0.007(7) -0.008(10)
C63 0.114(14) 0.054(8) 0.018(7) -0.016(6) -0.014(7) -0.008(9)
C64 0.093(12) 0.056(9) 0.037(8) -0.015(6) -0.006(8) 0.016(9)
C65 0.087(11) 0.067(10) 0.050(10) -0.021(8) 0.011(8) 0.010(9)
C66 0.099(14) 0.056(9) 0.081(13) 0.009(8) 0.048(11) -0.003(9)
C67 0.070(13) 0.17(2) 0.065(14) -0.034(15) 0.015(10) 0.013(14)
C68 0.123(17) 0.139(19) 0.078(15) 0.079(14) 0.053(13) 0.044(15)
C69 0.106(16) 0.091(14) 0.117(19) -0.008(12) -0.049(13) 0.056(13)
C70 0.078(12) 0.094(12) 0.049(10) 0.014(8) 0.019(8) 0.011(10)
C71 0.074(10) 0.055(8) 0.027(8) -0.008(6) -0.017(6) 0.010(7)
C72 0.112(14) 0.064(10) 0.035(9) -0.001(7) -0.013(8) 0.029(10)
C73 0.103(13) 0.047(9) 0.078(13) -0.027(8) -0.038(10) 0.016(9)
C74 0.116(15) 0.041(8) 0.076(14) 0.018(8) -0.054(11) -0.009(9)
C75 0.067(10) 0.051(8) 0.062(10) -0.007(7) -0.016(8) -0.011(8)
C76 0.045(8) 0.057(9) 0.067(11) 0.004(7) -0.002(7) 0.011(7)
C77 0.034(8) 0.028(6) 0.16(2) -0.017(9) -0.001(9) 0.009(6)
C78 0.054(10) 0.068(11) 0.149(19) -0.024(12) -0.015(12) -0.012(9)
C79 0.093(17) 0.105(17) 0.14(3) -0.045(18) 0.031(16) -0.020(15)
C80 0.13(2) 0.081(15) 0.30(5) -0.11(2) 0.14(3) -0.084(16)
C81 0.16(2) 0.046(10) 0.16(2) -0.003(12) 0.031(19) -0.031(13)
C82 0.062(10) 0.076(10) 0.051(10) 0.032(8) 0.020(7) 0.016(8)
C83 0.054(9) 0.048(8) 0.068(10) -0.007(7) -0.015(8) -0.014(7)
C84 0.092(10) 0.032(6) 0.038(8) 0.010(6) -0.011(8) 0.014(7)
C85 0.093(11) 0.055(8) 0.045(9) 0.009(7) 0.006(8) -0.024(8)
C86 0.069(10) 0.043(7) 0.067(11) 0.022(7) -0.023(8) -0.019(7)
C87 0.078(10) 0.038(7) 0.051(9) -0.005(6) -0.010(8) -0.008(7)
C88 0.086(11) 0.051(9) 0.047(9) 0.017(7) 0.013(8) 0.006(8)
S2 0.096(3) 0.0428(19) 0.063(3) -0.0105(18) 0.021(2) -0.006(2)
O4 0.193(16) 0.058(8) 0.204(18) -0.015(9) 0.103(15) -0.073(9)
O5 0.134(12) 0.159(14) 0.073(10) -0.018(9) -0.017(8) 0.069(11)
O6 0.091(8) 0.069(6) 0.058(7) 0.009(5) 0.007(6) 0.018(6)
C90 0.142(19) 0.057(11) 0.083(15) -0.010(9) -0.013(12) 0.045(13)
F4 0.37(3) 0.24(2) 0.109(14) -0.079(14) -0.023(16) 0.14(2)
F5 0.27(2) 0.067(8) 0.191(16) -0.035(9) 0.025(15) -0.049(11)
F6 0.183(13) 0.078(7) 0.143(12) -0.024(7) 0.073(10) 0.011(8)
S1 0.121(4) 0.057(3) 0.088(4) -0.002(2) 0.001(3) -0.009(3)
O1 0.092(8) 0.060(6) 0.057(7) 0.031(5) -0.005(5) 0.000(6)
O2 0.169(13) 0.065(7) 0.073(8) -0.026(6) 0.017(9) -0.060(8)
O3 0.137(11) 0.085(8) 0.081(8) -0.045(7) 0.065(8) -0.054(8)
C89 0.36(5) 0.042(10) 0.059(14) 0.016(9) 0.01(2) -0.088(18)
F1 0.163(13) 0.188(15) 0.090(10) 0.033(10) 0.018(9) 0.042(11)
F2 0.158(11) 0.100(8) 0.089(8) 0.014(7) -0.014(8) -0.033(8)
F3 0.147(10) 0.113(9) 0.093(9) -0.009(7) -0.010(7) -0.012(8)
S3 0.148(6) 0.138(6) 0.085(5) -0.013(4) -0.030(4) -0.018(5)
O7 0.101(8) 0.118(9) 0.027(6) -0.001(6) -0.021(5) -0.039(8)
O8 0.221(18) 0.176(15) 0.046(8) 0.013(9) -0.011(10) -0.122(15)
O9 0.091(9) 0.153(13) 0.059(8) 0.010(8) -0.025(7) 0.014(9)
C91 0.084(16) 0.25(4) 0.088(19) -0.06(2) -0.025(14) -0.04(2)
F7 0.226(19) 0.187(17) 0.167(17) -0.041(14) -0.085(16) -0.011(15)
F8 0.163(17) 0.34(3) 0.25(3) -0.11(2) 0.056(17) -0.08(2)
F9 0.198(18) 0.24(2) 0.167(17) 0.106(16) 0.004(14) -0.060(16)
S4 0.107(4) 0.041(2) 0.096(4) -0.004(2) 0.057(3) -0.002(2)
O10 0.065(6) 0.041(5) 0.078(7) -0.003(5) 0.017(5) 0.023(5)
O11 0.075(8) 0.208(16) 0.046(7) 0.005(8) -0.024(6) 0.027(9)
O12 0.066(6) 0.053(5) 0.059(6) 0.019(5) 0.014(5) -0.006(5)
C92 0.095(9) 0.077(9) 0.095(9) 0.000(8) 0.009(8) -0.003(8)
F10 0.126(9) 0.053(5) 0.133(10) 0.011(6) 0.073(8) 0.020(6)
F11 0.104(8) 0.048(5) 0.156(11) -0.012(6) 0.052(7) 0.020(5)
F12 0.163(15) 0.199(18) 0.201(18) -0.093(15) 0.032(14) -0.047(13)

loop_
_atom_type_symbol
_atom_type_description
_atom_type_scat_dispersion_real
_atom_type_scat_dispersion_imag
_atom_type_scat_source
C C 0.0033 0.0016 'International Tables Vol C Tables 4.2.6.8 and 6.1.1.4'
H H 0.0000 0.0000 'International Tables Vol C Tables 4.2.6.8 and 6.1.1.4'
B B 0.0013 0.0007 'International Tables Vol C Tables 4.2.6.8 and 6.1.1.4'
N N 0.0061 0.0033 'International Tables Vol C Tables 4.2.6.8 and 6.1.1.4'
O O 0.0106 0.0060 'International Tables Vol C Tables 4.2.6.8 and 6.1.1.4'
F F 0.0171 0.0103 'International Tables Vol C Tables 4.2.6.8 and 6.1.1.4'
P P 0.1023 0.0942 'International Tables Vol C Tables 4.2.6.8 and 6.1.1.4'
S S 0.1246 0.1234 'International Tables Vol C Tables 4.2.6.8 and 6.1.1.4'
Pd Pd -0.9988 1.0072 'International Tables Vol C Tables 4.2.6.8 and 6.1.1.4'

loop_
_geom_angle_atom_site_label_1
_geom_angle_atom_site_label_2
_geom_angle_atom_site_label_3
_geom_angle
_geom_angle_site_symmetry_1
_geom_angle_site_symmetry_3
_geom_angle_publ_flag
N1 Pd1 N7 84.1(3) . . ?
N1 Pd1 P1 93.8(3) . . ?
N7 Pd1 P1 176.1(3) . . ?
N1 Pd1 P2 173.4(3) . . ?
N7 Pd1 P2 90.8(2) . . ?
P1 Pd1 P2 91.50(12) . . ?
N8 Pd2 N6 85.8(4) . . ?
N8 Pd2 P3 176.4(3) . . ?
N6 Pd2 P3 92.1(3) . . ?
N8 Pd2 P4 90.4(3) . . ?
N6 Pd2 P4 174.5(3) . . ?
P3 Pd2 P4 91.98(13) . . ?
C44 P1 C35 102.3(6) . . ?
C44 P1 C38 106.8(5) . . ?
C35 P1 C38 108.5(7) . . ?
C44 P1 Pd1 109.9(4) . . ?
C35 P1 Pd1 117.8(6) . . ?
C38 P1 Pd1 110.7(4) . . ?
C37 P2 C56 106.3(6) . . ?
C37 P2 C50 105.1(6) . . ?
C56 P2 C50 107.3(5) . . ?
C37 P2 Pd1 114.2(4) . . ?
C56 P2 Pd1 113.2(3) . . ?
C50 P2 Pd1 110.1(4) . . ?
C62 P3 C77 109.5(8) . . ?
C62 P3 C83 104.5(7) . . ?
C77 P3 C83 104.9(6) . . ?
C62 P3 Pd2 113.8(6) . . ?
C77 P3 Pd2 110.5(6) . . ?
C83 P3 Pd2 113.0(4) . . ?
C71 P4 C65 107.1(7) . . ?
C71 P4 C64 105.5(7) . . ?
C65 P4 C64 103.0(7) . . ?
C71 P4 Pd2 113.9(5) . . ?
C65 P4 Pd2 110.9(5) . . ?
C64 P4 Pd2 115.5(5) . . ?
C1 N1 C5 114.4(9) . . ?
C1 N1 Pd1 121.7(7) . . ?
C5 N1 Pd1 123.2(7) . . ?
C6 N2 N3 101.4(12) . . ?
C8 N3 N2 112.7(10) . . ?
C8 N3 C9 130.4(12) . . ?
N2 N3 C9 116.3(13) . . ?
C17 N4 N5 108.3(10) . . ?
C17 N4 C16 128.3(12) . . ?
N5 N4 C16 123.2(12) . . ?
C19 N5 N4 106.7(11) . . ?
C22 N6 C23 121.0(10) . . ?
C22 N6 Pd2 114.9(8) . . ?
C23 N6 Pd2 123.2(7) . . ?
C29 N7 C25 121.7(10) . . ?
C29 N7 Pd1 120.3(8) . . ?
C25 N7 Pd1 117.1(7) . . ?
C30 N8 C34 116.7(10) . . ?
C30 N8 Pd2 123.3(8) . . ?
C34 N8 Pd2 120.1(8) . . ?
N1 C1 C2 126.6(11) . . ?
C1 C2 C3 117.3(13) . . ?
C4 C3 C2 118.3(11) . . ?
C4 C3 C6 121.8(13) . . ?
C2 C3 C6 119.9(13) . . ?
C3 C4 C5 119.9(13) . . ?
N1 C5 C4 123.3(11) . . ?
N2 C6 C3 120.7(14) . . ?
N2 C6 C7 112.0(12) . . ?
C3 C6 C7 127.1(13) . . ?
C8 C7 C6 102.7(15) . . ?
C7 C8 N3 111.0(15) . . ?
N3 C9 C10 111.3(12) . . ?
C15 C10 C11 117.5(17) . . ?
C15 C10 C9 119.7(15) . . ?
C11 C10 C9 122.8(17) . . ?
C12 C11 C10 121(2) . . ?
C11 C12 C13 121(2) . . ?
C12 C13 C14 120(2) . . ?
C15 C14 C13 116.5(16) . . ?
C15 C14 C16 123.3(15) . . ?
C13 C14 C16 120.0(16) . . ?
C14 C15 C10 122.7(16) . . ?
N4 C16 C14 111.2(10) . . ?
N4 C17 C18 112.3(14) . . ?
C17 C18 C19 100.5(14) . . ?
N5 C19 C18 112.2(12) . . ?
N5 C19 C20 117.8(12) . . ?
C18 C19 C20 129.9(12) . . ?
C24 C20 C21 115.4(11) . . ?
C24 C20 C19 124.5(12) . . ?
C21 C20 C19 120.0(11) . . ?
C22 C21 C20 120.0(12) . . ?
N6 C22 C21 121.3(13) . . ?
C24 C23 N6 119.1(10) . . ?
C23 C24 C20 123.1(11) . . ?
N7 C25 C26 118.5(10) . . ?
C27 C26 C25 124.0(12) . . ?
C26 C27 C28 115.7(11) . . ?
C26 C27 C32 127.2(11) . . ?
C28 C27 C32 117.1(10) . . ?
C29 C28 C27 120.0(12) . . ?
N7 C29 C28 120.0(11) . . ?
N8 C30 C31 124.7(11) . . ?
C30 C31 C32 118.9(12) . . ?
C33 C32 C31 117.0(12) . . ?
C33 C32 C27 125.1(11) . . ?
C31 C32 C27 117.8(10) . . ?
C34 C33 C32 118.5(12) . . ?
N8 C34 C33 124.1(12) . . ?
C36 C35 P1 110.7(9) . . ?
C37 C36 C35 112.6(11) . . ?
C36 C37 P2 111.0(10) . . ?
C39 C38 C43 120.0 . . ?
C39 C38 P1 118.2(6) . . ?
C43 C38 P1 121.8(6) . . ?
C40 C39 C38 120.0 . . ?
C39 C40 C41 120.0 . . ?
C42 C41 C40 120.0 . . ?
C41 C42 C43 120.0 . . ?
C42 C43 C38 120.0 . . ?
C45 C44 C49 118.0(13) . . ?
C45 C44 P1 121.3(10) . . ?
C49 C44 P1 120.7(11) . . ?
C44 C45 C46 123.2(14) . . ?
C45 C46 C47 116.7(15) . . ?
C48 C47 C46 120.1(14) . . ?
C47 C48 C49 119.9(16) . . ?
C48 C49 C44 121.8(15) . . ?
C55 C50 C51 120.9(13) . . ?
C55 C50 P2 118.9(11) . . ?
C51 C50 P2 120.2(10) . . ?
C52 C51 C50 122.2(13) . . ?
C51 C52 C53 120.8(14) . . ?
C52 C53 C54 116.2(13) . . ?
C55 C54 C53 123.5(14) . . ?
C50 C55 C54 116.2(14) . . ?
C57 C56 C61 120.0 . . ?
C57 C56 P2 119.3(5) . . ?
C61 C56 P2 120.6(4) . . ?
C56 C57 C58 120.0 . . ?
C57 C58 C59 120.0 . . ?
C58 C59 C60 120.0 . . ?
C61 C60 C59 120.0 . . ?
C60 C61 C56 120.0 . . ?
C63 C62 P3 113.5(10) . . ?
C64 C63 C62 108.3(13) . . ?
C63 C64 P4 114.5(10) . . ?
C70 C65 C66 117.1(16) . . ?
C70 C65 P4 119.8(13) . . ?
C66 C65 P4 122.9(14) . . ?
C67 C66 C65 121(2) . . ?
C68 C67 C66 124(2) . . ?
C67 C68 C69 120(2) . . ?
C70 C69 C68 118.4(17) . . ?
C69 C70 C65 119.9(17) . . ?
C76 C71 C72 119.0(15) . . ?
C76 C71 P4 120.3(11) . . ?
C72 C71 P4 120.6(11) . . ?
C71 C72 C73 118.1(15) . . ?
C74 C73 C72 120.2(14) . . ?
C75 C74 C73 120.0(16) . . ?
C74 C75 C76 122.4(17) . . ?
C71 C76 C75 120.0(14) . . ?
C82 C77 C78 124.0(17) . . ?
C82 C77 P3 119.1(12) . . ?
C78 C77 P3 116.8(17) . . ?
C79 C78 C77 116(2) . . ?
C80 C79 C78 123(3) . . ?
C79 C80 C81 124(2) . . ?
C82 C81 C80 116(2) . . ?
C77 C82 C81 117.2(19) . . ?
C84 C83 C88 120.6(13) . . ?
C84 C83 P3 119.2(11) . . ?
C88 C83 P3 120.2(12) . . ?
C83 C84 C85 119.6(13) . . ?
C84 C85 C86 117.8(15) . . ?
C85 C86 C87 121.1(14) . . ?
C88 C87 C86 116.5(14) . . ?
C87 C88 C83 124.3(15) . . ?
O4 S2 O6 117.3(10) . . ?
O4 S2 O5 112.8(10) . . ?
O6 S2 O5 113.1(8) . . ?
O4 S2 C90 107.1(9) . . ?
O6 S2 C90 102.5(7) . . ?
O5 S2 C90 101.9(8) . . ?
F5 C90 F4 108.5(17) . . ?
F5 C90 F6 104.8(13) . . ?
F4 C90 F6 106.0(15) . . ?
F5 C90 S2 114.4(13) . . ?
F4 C90 S2 114.7(11) . . ?
F6 C90 S2 107.6(11) . . ?
O1 S1 O3 118.4(7) . . ?
O1 S1 O2 115.5(7) . . ?
O3 S1 O2 108.2(8) . . ?
O1 S1 C89 105.0(7) . . ?
O3 S1 C89 103.3(9) . . ?
O2 S1 C89 104.8(8) . . ?
F2 C89 F1 105.7(14) . . ?
F2 C89 F3 106.0(12) . . ?
F1 C89 F3 106.3(15) . . ?
F2 C89 S1 116.7(13) . . ?
F1 C89 S1 112.2(11) . . ?
F3 C89 S1 109.1(11) . . ?
O9 S3 O7 109.8(8) . . ?
O9 S3 O8 114.6(9) . . ?
O7 S3 O8 112.6(7) . . ?
O9 S3 C91 109.1(9) . . ?
O7 S3 C91 111.4(9) . . ?
O8 S3 C91 98.9(10) . . ?
F8 C91 F9 109.9(16) . . ?
F8 C91 F7 106.4(18) . . ?
F9 C91 F7 109.2(16) . . ?
F8 C91 S3 114.0(16) . . ?
F9 C91 S3 101.6(14) . . ?
F7 C91 S3 115.6(13) . . ?
O12 S4 O10 123.8(6) . . ?
O12 S4 O11 107.7(7) . . ?
O10 S4 O11 108.7(7) . . ?
O12 S4 C92 107.4(7) . . ?
O10 S4 C92 108.4(7) . . ?
O11 S4 C92 97.7(8) . . ?
F11 C92 F10 109.4(13) . . ?
F11 C92 F12 105.3(14) . . ?
F10 C92 F12 105.8(14) . . ?
F11 C92 S4 118.4(12) . . ?
F10 C92 S4 110.6(10) . . ?
F12 C92 S4 106.4(11) . . ?

loop_
_geom_bond_atom_site_label_1
_geom_bond_atom_site_label_2
_geom_bond_distance
_geom_bond_site_symmetry_2
_geom_bond_publ_flag
Pd1 N1 2.091(8) . ?
Pd1 N7 2.101(9) . ?
Pd1 P1 2.264(3) . ?
Pd1 P2 2.275(3) . ?
Pd2 N8 2.095(10) . ?
Pd2 N6 2.107(9) . ?
Pd2 P3 2.256(3) . ?
Pd2 P4 2.264(4) . ?
P1 C44 1.810(12) . ?
P1 C35 1.822(15) . ?
P1 C38 1.827(8) . ?
P2 C37 1.797(15) . ?
P2 C56 1.816(6) . ?
P2 C50 1.825(14) . ?
P3 C62 1.852(13) . ?
P3 C77 1.865(17) . ?
P3 C83 1.869(14) . ?
P4 C71 1.796(15) . ?
P4 C65 1.804(17) . ?
P4 C64 1.849(14) . ?
N1 C1 1.324(14) . ?
N1 C5 1.365(15) . ?
N2 C6 1.365(18) . ?
N2 N3 1.402(16) . ?
N3 C8 1.35(2) . ?
N3 C9 1.42(2) . ?
N4 C17 1.276(19) . ?
N4 N5 1.342(15) . ?
N4 C16 1.449(15) . ?
N5 C19 1.267(15) . ?
N6 C22 1.332(16) . ?
N6 C23 1.371(15) . ?
N7 C29 1.331(15) . ?
N7 C25 1.365(16) . ?
N8 C30 1.324(15) . ?
N8 C34 1.354(16) . ?
C1 C2 1.375(16) . ?
C2 C3 1.399(19) . ?
C3 C4 1.356(18) . ?
C3 C6 1.458(17) . ?
C4 C5 1.387(17) . ?
C6 C7 1.49(2) . ?
C7 C8 1.324(19) . ?
C9 C10 1.55(2) . ?
C10 C15 1.36(2) . ?
C10 C11 1.45(3) . ?
C11 C12 1.30(3) . ?
C12 C13 1.33(3) . ?
C13 C14 1.50(2) . ?
C14 C15 1.34(2) . ?
C14 C16 1.52(2) . ?
C17 C18 1.35(2) . ?
C18 C19 1.395(19) . ?
C19 C20 1.496(18) . ?
C20 C24 1.393(16) . ?
C20 C21 1.432(19) . ?
C21 C22 1.366(18) . ?
C23 C24 1.348(16) . ?
C25 C26 1.383(18) . ?
C26 C27 1.355(17) . ?
C27 C28 1.432(17) . ?
C27 C32 1.467(17) . ?
C28 C29 1.410(18) . ?
C30 C31 1.345(17) . ?
C31 C32 1.424(18) . ?
C32 C33 1.403(17) . ?
C33 C34 1.361(18) . ?
C35 C36 1.599(17) . ?
C36 C37 1.57(2) . ?
C38 C39 1.3900 . ?
C38 C43 1.3900 . ?
C39 C40 1.3900 . ?
C40 C41 1.3900 . ?
C41 C42 1.3900 . ?
C42 C43 1.3900 . ?
C44 C45 1.333(18) . ?
C44 C49 1.385(19) . ?
C45 C46 1.38(2) . ?
C46 C47 1.44(2) . ?
C47 C48 1.34(2) . ?
C48 C49 1.36(2) . ?
C50 C55 1.37(2) . ?
C50 C51 1.374(18) . ?
C51 C52 1.365(19) . ?
C52 C53 1.37(2) . ?
C53 C54 1.43(2) . ?
C54 C55 1.41(2) . ?
C56 C57 1.3900 . ?
C56 C61 1.3900 . ?
C57 C58 1.3900 . ?
C58 C59 1.3900 . ?
C59 C60 1.3900 . ?
C60 C61 1.3900 . ?
C62 C63 1.53(2) . ?
C63 C64 1.50(2) . ?
C65 C70 1.40(2) . ?
C65 C66 1.45(2) . ?
C66 C67 1.33(2) . ?
C67 C68 1.28(3) . ?
C68 C69 1.48(3) . ?
C69 C70 1.39(2) . ?
C71 C76 1.385(19) . ?
C71 C72 1.40(2) . ?
C72 C73 1.47(2) . ?
C73 C74 1.36(2) . ?
C74 C75 1.32(2) . ?
C75 C76 1.41(2) . ?
C77 C82 1.38(2) . ?
C77 C78 1.48(2) . ?
C78 C79 1.34(3) . ?
C79 C80 1.29(4) . ?
C80 C81 1.48(5) . ?
C81 C82 1.39(3) . ?
C83 C84 1.35(2) . ?
C83 C88 1.362(19) . ?
C84 C85 1.393(18) . ?
C85 C86 1.404(19) . ?
C86 C87 1.42(2) . ?
C87 C88 1.309(19) . ?
S2 O4 1.385(10) . ?
S2 O6 1.408(9) . ?
S2 O5 1.467(11) . ?
S2 C90 1.769(14) . ?
C90 F5 1.292(15) . ?
C90 F4 1.362(17) . ?
C90 F6 1.387(16) . ?
S1 O1 1.385(9) . ?
S1 O3 1.422(10) . ?
S1 O2 1.450(10) . ?
S1 C89 1.769(15) . ?
C89 F2 1.289(14) . ?
C89 F1 1.390(18) . ?
C89 F3 1.394(15) . ?
S3 O9 1.391(10) . ?
S3 O7 1.444(10) . ?
S3 O8 1.466(12) . ?
S3 C91 1.752(16) . ?
C91 F8 1.303(16) . ?
C91 F9 1.383(17) . ?
C91 F7 1.385(18) . ?
S4 O12 1.378(8) . ?
S4 O10 1.396(8) . ?
S4 O11 1.525(10) . ?
S4 C92 1.766(14) . ?
C92 F11 1.266(14) . ?
C92 F10 1.384(16) . ?
C92 F12 1.403(17) . ?

loop_
_platon_squeeze_void_nr
_platon_squeeze_void_average_x
_platon_squeeze_void_average_y
_platon_squeeze_void_average_z
_platon_squeeze_void_volume
_platon_squeeze_void_count_electrons
_platon_squeeze_void_content
1 0.500 0.393 0.016 1594 628 ' '
2 1.000 0.590 0.016 1594 629 ' '
